data_1568654
loop_
_publ_author_name
'Yang, Yi'
'Saffon-Merceron, Nathalie'
'Vantourout, Julien C.'
'Tlili, Anis'

_publ_section_title
;
 Novel N(SCF<sub>3</sub>)(CF<sub>3</sub>)-amines: synthesis, scalability
 and stability.
;
_journal_issue 14
_journal_name_full 'Chemical science'
_journal_page_first 3893
_journal_page_last 3898
_journal_paper_doi 10.1039/d2sc06542h
_journal_volume 14
_journal_year 2023
_chemical_formula_sum 'C15 H11 F6 N O S'
_chemical_formula_weight 367.31
_space_group_crystal_system triclinic
_space_group_IT_number 2
_space_group_name_Hall '-P 1'
_space_group_name_H-M_alt 'P -1'
_atom_sites_solution_hydrogens geom
_atom_sites_solution_primary dual
_atom_sites_solution_secondary difmap
_audit_creation_method SHELXL-2019/2
_audit_update_record
;
2022-10-06 deposited with the CCDC.	2023-02-28 downloaded from the CCDC.
;
_cell_angle_alpha 99.942(15)
_cell_angle_beta 93.614(16)
_cell_angle_gamma 95.649(16)
_cell_formula_units_Z 2
_cell_length_a 6.173(4)
_cell_length_b 7.530(4)
_cell_length_c 17.450(10)
_cell_measurement_reflns_used 1406
_cell_measurement_temperature 193(2)
_cell_measurement_theta_max 19.90
_cell_measurement_theta_min 2.76
_cell_volume 792.4(8)
_computing_cell_refinement 'Bruker SAINT'
_computing_data_collection 'Bruker APEX3'
_computing_data_reduction 'Bruker SAINT'
_computing_molecular_graphics 'Bruker SHELXTL'
_computing_publication_material 'Bruker SHELXTL'
_computing_structure_refinement 'SHELXL-2019/2 (Sheldrick, 2019)'
_computing_structure_solution 'SHELXT (Sheldrick 2015)'
_diffrn_ambient_temperature 193(2)
_diffrn_detector_area_resol_mean 7.3910
_diffrn_measured_fraction_theta_full 0.999
_diffrn_measured_fraction_theta_max 0.993
_diffrn_measurement_device_type 'Bruker D8-Venture Photon III-C14 detector'
_diffrn_measurement_method 'Phi and omega scans'
_diffrn_radiation_type MoK\a
_diffrn_radiation_wavelength 0.71073
_diffrn_reflns_av_R_equivalents 0.1684
_diffrn_reflns_av_unetI/netI 0.1197
_diffrn_reflns_Laue_measured_fraction_full 0.999
_diffrn_reflns_Laue_measured_fraction_max 0.993
_diffrn_reflns_limit_h_max 7
_diffrn_reflns_limit_h_min -7
_diffrn_reflns_limit_k_max 9
_diffrn_reflns_limit_k_min -9
_diffrn_reflns_limit_l_max 21
_diffrn_reflns_limit_l_min -21
_diffrn_reflns_number 21071
_diffrn_reflns_point_group_measured_fraction_full 0.999
_diffrn_reflns_point_group_measured_fraction_max 0.993
_diffrn_reflns_theta_full 25.242
_diffrn_reflns_theta_max 26.437
_diffrn_reflns_theta_min 2.764
_diffrn_source 'Fine-focus sealed tube'
_exptl_absorpt_coefficient_mu 0.271
_exptl_absorpt_correction_T_max 0.7454
_exptl_absorpt_correction_T_min 0.5134
_exptl_absorpt_correction_type multi-scan
_exptl_absorpt_process_details 'SADABS (Bruker-AXS)'
_exptl_crystal_colour colourless
_exptl_crystal_density_diffrn 1.539
_exptl_crystal_description plate
_exptl_crystal_F_000 372
_exptl_crystal_size_max 0.250
_exptl_crystal_size_mid 0.060
_exptl_crystal_size_min 0.020
_refine_diff_density_max 0.247
_refine_diff_density_min -0.249
_refine_diff_density_rms 0.063
_refine_ls_extinction_method none
_refine_ls_goodness_of_fit_ref 1.012
_refine_ls_hydrogen_treatment constr
_refine_ls_matrix_type full
_refine_ls_number_parameters 308
_refine_ls_number_reflns 3248
_refine_ls_number_restraints 365
_refine_ls_restrained_S_all 1.035
_refine_ls_R_factor_all 0.1681
_refine_ls_R_factor_gt 0.0713
_refine_ls_shift/su_max 0.000
_refine_ls_shift/su_mean 0.000
_refine_ls_structure_factor_coef Fsqd
_refine_ls_weighting_details 'w=1/[\s^2^(Fo^2^)+(0.0774P)^2^+0.3677P] where P=(Fo^2^+2Fc^2^)/3'
_refine_ls_weighting_scheme calc
_refine_ls_wR_factor_gt 0.1597
_refine_ls_wR_factor_ref 0.2145
_reflns_Friedel_coverage 0.000
_reflns_number_gt 1454
_reflns_number_total 3248
_reflns_threshold_expression 'I > 2\s(I)'
_cod_data_source_file d2sc06542h2.cif
_cod_data_source_block 3m
_cod_depositor_comments 'Adding full bibliography for 1568654.cif.'
_cod_database_code 1568654
_shelx_shelxl_version_number 2019/2
_shelx_space_group_comment
; 
The symmetry employed for this shelxl refinement is uniquely defined 
by the following loop, which should always be used as a source of 
symmetry information in preference to the above space-group names. 
They are only intended as comments. 
;
_shelx_estimated_absorpt_t_min 0.935
_shelx_estimated_absorpt_t_max 0.995

loop_
_space_group_symop_operation_xyz
'x, y, z'
'-x, -y, -z'

loop_
_atom_site_label
_atom_site_type_symbol
_atom_site_fract_x
_atom_site_fract_y
_atom_site_fract_z
_atom_site_U_iso_or_equiv
_atom_site_adp_type
_atom_site_occupancy
_atom_site_site_symmetry_order
_atom_site_calc_flag
_atom_site_refinement_flags_posn
_atom_site_refinement_flags_adp
_atom_site_refinement_flags_occupancy
_atom_site_disorder_assembly
_atom_site_disorder_group
C3 C 0.4965(8) 0.5399(6) 0.7609(2) 0.0494(11) Uani 1 1 d D . . . .
N1 N 0.4261(8) 0.6198(6) 0.8353(2) 0.0590(14) Uani 0.915(3) 1 d D . P A 1
S1 S 0.4514(3) 0.8438(2) 0.86364(9) 0.0706(5) Uani 0.915(3) 1 d D U P A 1
C1 C 0.7197(12) 0.8873(9) 0.9117(4) 0.0799(16) Uani 0.915(3) 1 d D U P A 1
F1 F 0.8734(6) 0.8300(6) 0.8672(2) 0.0952(12) Uani 0.915(3) 1 d D U P A 1
F2 F 0.7700(11) 1.0631(8) 0.9340(4) 0.136(2) Uani 0.915(3) 1 d D U P A 1
F3 F 0.7426(7) 0.8157(8) 0.9746(2) 0.1246(17) Uani 0.915(3) 1 d D U P A 1
C2 C 0.3268(10) 0.5016(9) 0.8802(3) 0.0701(15) Uani 0.915(3) 1 d D U P A 1
F4 F 0.2446(8) 0.5850(7) 0.9413(2) 0.1067(16) Uani 0.915(3) 1 d D U P A 1
F5 F 0.4617(9) 0.3975(8) 0.9051(3) 0.1197(16) Uani 0.915(3) 1 d D U P A 1
F6 F 0.1704(9) 0.3878(9) 0.8380(2) 0.1255(18) Uani 0.915(3) 1 d D U P A 1
N1' N 0.494(6) 0.608(5) 0.8440(12) 0.076(3) Uani 0.085(3) 1 d D U P A 2
S1' S 0.688(3) 0.750(3) 0.9020(10) 0.086(3) Uani 0.085(3) 1 d D U P A 2
C1' C 0.594(5) 0.961(4) 0.8890(18) 0.087(3) Uani 0.085(3) 1 d D U P A 2
F1' F 0.607(6) 0.989(5) 0.8169(18) 0.093(6) Uani 0.085(3) 1 d D U P A 2
F2' F 0.718(8) 1.095(5) 0.935(3) 0.099(6) Uani 0.085(3) 1 d D U P A 2
F3' F 0.394(6) 0.984(5) 0.908(2) 0.099(6) Uani 0.085(3) 1 d D U P A 2
C2' C 0.331(5) 0.509(4) 0.8781(15) 0.085(3) Uani 0.085(3) 1 d D U P A 2
F4' F 0.132(5) 0.529(6) 0.853(2) 0.090(5) Uani 0.085(3) 1 d D U P A 2
F5' F 0.349(8) 0.335(4) 0.862(2) 0.082(5) Uani 0.085(3) 1 d D U P A 2
F6' F 0.358(7) 0.556(6) 0.9537(15) 0.092(5) Uani 0.085(3) 1 d D U P A 2
O1 O 0.6795(5) 0.3296(4) 0.54300(16) 0.0447(8) Uani 1 1 d . . . . .
C4 C 0.6785(8) 0.4481(6) 0.7563(3) 0.0540(12) Uani 1 1 d . . . . .
H4 H 0.758947 0.434727 0.802806 0.065 Uiso 1 1 calc R U . . .
C5 C 0.7456(8) 0.3746(6) 0.6841(2) 0.0480(11) Uani 1 1 d . . . . .
H5 H 0.871531 0.311386 0.681181 0.058 Uiso 1 1 calc R U . . .
C6 C 0.6283(7) 0.3941(5) 0.6171(2) 0.0407(10) Uani 1 1 d . . . . .
C7 C 0.4463(7) 0.4902(6) 0.6216(2) 0.0428(10) Uani 1 1 d . . . . .
H7 H 0.367485 0.506742 0.575234 0.051 Uiso 1 1 calc R U . . .
C8 C 0.3820(8) 0.5606(6) 0.6931(3) 0.0474(11) Uani 1 1 d . . . . .
H8 H 0.256729 0.624620 0.696088 0.057 Uiso 1 1 calc R U . . .
C9 C 0.8699(7) 0.2336(6) 0.5351(2) 0.0478(11) Uani 1 1 d . . . . .
H9A H 0.857138 0.131064 0.563827 0.057 Uiso 1 1 calc R U . . .
H9B H 1.002234 0.316073 0.557377 0.057 Uiso 1 1 calc R U . . .
C10 C 0.8879(7) 0.1644(5) 0.4504(2) 0.0421(10) Uani 1 1 d . . . . .
C11 C 0.7241(8) 0.0424(6) 0.4066(3) 0.0488(11) Uani 1 1 d . . . . .
H11 H 0.595650 0.006907 0.429940 0.059 Uiso 1 1 calc R U . . .
C12 C 0.7463(8) -0.0276(6) 0.3295(3) 0.0552(12) Uani 1 1 d . . . . .
H12 H 0.633000 -0.110672 0.300006 0.066 Uiso 1 1 calc R U . . .
C13 C 0.9322(8) 0.0223(6) 0.2948(3) 0.0527(12) Uani 1 1 d . . . . .
H13 H 0.947507 -0.026068 0.241691 0.063 Uiso 1 1 calc R U . . .
C14 C 1.0954(8) 0.1430(6) 0.3381(3) 0.0540(12) Uani 1 1 d . . . . .
H14 H 1.223898 0.178025 0.314709 0.065 Uiso 1 1 calc R U . . .
C15 C 1.0729(8) 0.2133(6) 0.4155(3) 0.0487(11) Uani 1 1 d . . . . .
H15 H 1.186490 0.296303 0.444843 0.058 Uiso 1 1 calc R U . . .

loop_
_atom_site_aniso_label
_atom_site_aniso_U_11
_atom_site_aniso_U_22
_atom_site_aniso_U_33
_atom_site_aniso_U_23
_atom_site_aniso_U_13
_atom_site_aniso_U_12
C3 0.065(3) 0.037(2) 0.044(3) 0.002(2) 0.010(2) 0.000(2)
N1 0.082(4) 0.048(3) 0.045(2) 0.002(2) 0.015(2) 0.006(3)
S1 0.0895(12) 0.0535(9) 0.0631(9) -0.0086(7) 0.0008(8) 0.0175(8)
C1 0.094(4) 0.066(3) 0.072(3) -0.005(3) 0.009(3) -0.001(3)
F1 0.082(3) 0.098(3) 0.098(3) -0.001(2) 0.017(2) -0.003(2)
F2 0.148(5) 0.083(3) 0.145(4) -0.038(3) -0.003(4) -0.021(3)
F3 0.103(3) 0.186(5) 0.078(3) 0.037(3) -0.023(2) -0.023(3)
C2 0.073(4) 0.090(4) 0.048(3) 0.013(3) 0.007(3) 0.010(3)
F4 0.144(4) 0.110(3) 0.071(2) 0.009(2) 0.053(3) 0.024(3)
F5 0.126(4) 0.143(4) 0.122(4) 0.080(3) 0.041(3) 0.055(3)
F6 0.119(4) 0.156(5) 0.080(3) 0.006(3) 0.006(2) -0.058(3)
N1' 0.088(5) 0.076(5) 0.061(5) 0.005(5) 0.008(5) 0.009(5)
S1' 0.101(5) 0.076(5) 0.073(5) -0.005(5) 0.006(5) 0.005(5)
C1' 0.102(6) 0.072(5) 0.077(5) -0.009(5) 0.005(6) 0.005(5)
F1' 0.111(13) 0.078(12) 0.083(8) 0.000(9) 0.011(10) 0.003(12)
F2' 0.120(11) 0.070(8) 0.093(10) -0.014(10) 0.004(11) 0.003(10)
F3' 0.112(9) 0.085(13) 0.088(12) -0.026(12) 0.018(10) 0.015(9)
C2' 0.092(6) 0.099(6) 0.065(6) 0.015(6) 0.013(6) 0.008(5)
F4' 0.089(7) 0.104(10) 0.072(9) 0.000(10) 0.012(8) 0.006(8)
F5' 0.093(10) 0.097(7) 0.059(10) 0.027(8) 0.010(10) -0.003(8)
F6' 0.105(10) 0.110(10) 0.066(7) 0.022(8) 0.020(8) 0.025(10)
O1 0.0553(19) 0.0343(16) 0.0441(16) 0.0046(13) 0.0038(14) 0.0075(14)
C4 0.069(3) 0.046(3) 0.045(3) 0.009(2) -0.003(2) 0.004(3)
C5 0.062(3) 0.031(2) 0.050(3) 0.008(2) -0.001(2) 0.003(2)
C6 0.052(3) 0.020(2) 0.047(2) 0.0037(17) 0.004(2) -0.0010(19)
C7 0.048(3) 0.032(2) 0.047(2) 0.0057(19) 0.002(2) 0.000(2)
C8 0.057(3) 0.032(2) 0.054(3) 0.007(2) 0.008(2) 0.006(2)
C9 0.052(3) 0.040(3) 0.051(3) 0.006(2) 0.005(2) 0.005(2)
C10 0.050(3) 0.026(2) 0.051(2) 0.0073(19) 0.007(2) 0.005(2)
C11 0.049(3) 0.038(3) 0.058(3) 0.007(2) 0.004(2) -0.001(2)
C12 0.065(3) 0.037(3) 0.059(3) 0.002(2) -0.001(2) -0.005(2)
C13 0.070(3) 0.031(2) 0.058(3) 0.005(2) 0.013(3) 0.007(2)
C14 0.065(3) 0.041(3) 0.059(3) 0.013(2) 0.020(2) -0.001(2)
C15 0.055(3) 0.033(2) 0.057(3) 0.004(2) 0.008(2) -0.002(2)

loop_
_atom_type_symbol
_atom_type_description
_atom_type_scat_dispersion_real
_atom_type_scat_dispersion_imag
_atom_type_scat_source
C C 0.0033 0.0016 'International Tables Vol C Tables 4.2.6.8 and 6.1.1.4'
H H 0.0000 0.0000 'International Tables Vol C Tables 4.2.6.8 and 6.1.1.4'
F F 0.0171 0.0103 'International Tables Vol C Tables 4.2.6.8 and 6.1.1.4'
N N 0.0061 0.0033 'International Tables Vol C Tables 4.2.6.8 and 6.1.1.4'
S S 0.1246 0.1234 'International Tables Vol C Tables 4.2.6.8 and 6.1.1.4'
O O 0.0106 0.0060 'International Tables Vol C Tables 4.2.6.8 and 6.1.1.4'

loop_
_geom_angle_atom_site_label_1
_geom_angle_atom_site_label_2
_geom_angle_atom_site_label_3
_geom_angle
_geom_angle_site_symmetry_1
_geom_angle_site_symmetry_3
_geom_angle_publ_flag
C4 C3 C8 119.4(4) . . ?
C4 C3 N1 121.3(4) . . ?
C8 C3 N1 119.2(4) . . ?
C4 C3 N1' 103(2) . . ?
C8 C3 N1' 137(2) . . ?
C2 N1 C3 117.5(4) . . ?
C2 N1 S1 121.9(4) . . ?
C3 N1 S1 120.5(3) . . ?
N1 S1 C1 102.0(3) . . ?
F3 C1 F2 106.4(6) . . ?
F3 C1 F1 106.0(6) . . ?
F2 C1 F1 106.4(6) . . ?
F3 C1 S1 114.2(5) . . ?
F2 C1 S1 109.4(5) . . ?
F1 C1 S1 113.9(5) . . ?
F4 C2 F5 106.7(5) . . ?
F4 C2 F6 108.3(6) . . ?
F5 C2 F6 104.4(6) . . ?
F4 C2 N1 113.4(6) . . ?
F5 C2 N1 112.5(5) . . ?
F6 C2 N1 111.0(5) . . ?
C2' N1' C3 112.0(16) . . ?
C2' N1' S1' 119.4(17) . . ?
C3 N1' S1' 127.1(18) . . ?
N1' S1' C1' 98.9(18) . . ?
F2' C1' F1' 107(2) . . ?
F2' C1' F3' 104(2) . . ?
F1' C1' F3' 108(2) . . ?
F2' C1' S1' 109(2) . . ?
F1' C1' S1' 112(2) . . ?
F3' C1' S1' 116(2) . . ?
F6' C2' F4' 110(2) . . ?
F6' C2' F5' 107(2) . . ?
F4' C2' F5' 106(2) . . ?
F6' C2' N1' 109(2) . . ?
F4' C2' N1' 114(3) . . ?
F5' C2' N1' 110(2) . . ?
C6 O1 C9 117.3(3) . . ?
C3 C4 C5 120.5(4) . . ?
C3 C4 H4 119.7 . . ?
C5 C4 H4 119.7 . . ?
C6 C5 C4 119.5(4) . . ?
C6 C5 H5 120.3 . . ?
C4 C5 H5 120.3 . . ?
O1 C6 C5 124.8(4) . . ?
O1 C6 C7 115.1(4) . . ?
C5 C6 C7 120.1(4) . . ?
C8 C7 C6 119.6(4) . . ?
C8 C7 H7 120.2 . . ?
C6 C7 H7 120.2 . . ?
C7 C8 C3 120.9(4) . . ?
C7 C8 H8 119.6 . . ?
C3 C8 H8 119.6 . . ?
O1 C9 C10 108.7(3) . . ?
O1 C9 H9A 109.9 . . ?
C10 C9 H9A 109.9 . . ?
O1 C9 H9B 109.9 . . ?
C10 C9 H9B 109.9 . . ?
H9A C9 H9B 108.3 . . ?
C15 C10 C11 118.8(4) . . ?
C15 C10 C9 120.4(4) . . ?
C11 C10 C9 120.8(4) . . ?
C12 C11 C10 120.5(4) . . ?
C12 C11 H11 119.7 . . ?
C10 C11 H11 119.7 . . ?
C11 C12 C13 120.4(5) . . ?
C11 C12 H12 119.8 . . ?
C13 C12 H12 119.8 . . ?
C14 C13 C12 119.3(4) . . ?
C14 C13 H13 120.3 . . ?
C12 C13 H13 120.3 . . ?
C13 C14 C15 120.3(4) . . ?
C13 C14 H14 119.9 . . ?
C15 C14 H14 119.9 . . ?
C10 C15 C14 120.7(4) . . ?
C10 C15 H15 119.6 . . ?
C14 C15 H15 119.6 . . ?

loop_
_geom_bond_atom_site_label_1
_geom_bond_atom_site_label_2
_geom_bond_distance
_geom_bond_site_symmetry_2
_geom_bond_publ_flag
C3 C4 1.375(6) . ?
C3 C8 1.380(6) . ?
C3 N1 1.446(6) . ?
C3 N1' 1.454(18) . ?
N1 C2 1.405(7) . ?
N1 S1 1.662(5) . ?
S1 C1 1.782(7) . ?
C1 F3 1.309(7) . ?
C1 F2 1.314(8) . ?
C1 F1 1.322(7) . ?
C2 F4 1.299(6) . ?
C2 F5 1.303(7) . ?
C2 F6 1.319(7) . ?
N1' C2' 1.418(19) . ?
N1' S1' 1.682(18) . ?
S1' C1' 1.786(19) . ?
C1' F2' 1.316(16) . ?
C1' F1' 1.318(15) . ?
C1' F3' 1.320(15) . ?
C2' F6' 1.302(15) . ?
C2' F4' 1.307(15) . ?
C2' F5' 1.308(15) . ?
O1 C6 1.368(5) . ?
O1 C9 1.441(5) . ?
C4 C5 1.391(6) . ?
C4 H4 0.9500 . ?
C5 C6 1.374(6) . ?
C5 H5 0.9500 . ?
C6 C7 1.395(6) . ?
C7 C8 1.368(6) . ?
C7 H7 0.9500 . ?
C8 H8 0.9500 . ?
C9 C10 1.495(6) . ?
C9 H9A 0.9900 . ?
C9 H9B 0.9900 . ?
C10 C15 1.376(6) . ?
C10 C11 1.389(6) . ?
C11 C12 1.378(6) . ?
C11 H11 0.9500 . ?
C12 C13 1.380(6) . ?
C12 H12 0.9500 . ?
C13 C14 1.377(7) . ?
C13 H13 0.9500 . ?
C14 C15 1.384(6) . ?
C14 H14 0.9500 . ?
C15 H15 0.9500 . ?

loop_
_geom_torsion_atom_site_label_1
_geom_torsion_atom_site_label_2
_geom_torsion_atom_site_label_3
_geom_torsion_atom_site_label_4
_geom_torsion
_geom_torsion_site_symmetry_1
_geom_torsion_site_symmetry_2
_geom_torsion_site_symmetry_3
_geom_torsion_site_symmetry_4
_geom_torsion_publ_flag
C4 C3 N1 C2 -73.8(6) . . . . ?
C8 C3 N1 C2 107.9(6) . . . . ?
C4 C3 N1 S1 109.2(5) . . . . ?
C8 C3 N1 S1 -69.1(6) . . . . ?
C2 N1 S1 C1 94.8(5) . . . . ?
C3 N1 S1 C1 -88.3(5) . . . . ?
N1 S1 C1 F3 -64.6(5) . . . . ?
N1 S1 C1 F2 176.4(5) . . . . ?
N1 S1 C1 F1 57.4(5) . . . . ?
C3 N1 C2 F4 -172.0(5) . . . . ?
S1 N1 C2 F4 4.9(8) . . . . ?
C3 N1 C2 F5 66.7(7) . . . . ?
S1 N1 C2 F5 -116.4(6) . . . . ?
C3 N1 C2 F6 -49.9(7) . . . . ?
S1 N1 C2 F6 127.1(6) . . . . ?
C4 C3 N1' C2' -105(3) . . . . ?
C8 C3 N1' C2' 82(3) . . . . ?
C4 C3 N1' S1' 60(4) . . . . ?
C8 C3 N1' S1' -112(4) . . . . ?
C2' N1' S1' C1' -106(3) . . . . ?
C3 N1' S1' C1' 89(4) . . . . ?
N1' S1' C1' F2' 176(3) . . . . ?
N1' S1' C1' F1' -66(2) . . . . ?
N1' S1' C1' F3' 58(3) . . . . ?
C3 N1' C2' F6' 170(3) . . . . ?
S1' N1' C2' F6' 3(4) . . . . ?
C3 N1' C2' F4' -67(4) . . . . ?
S1' N1' C2' F4' 126(4) . . . . ?
C3 N1' C2' F5' 53(4) . . . . ?
S1' N1' C2' F5' -114(4) . . . . ?
C8 C3 C4 C5 -0.8(7) . . . . ?
N1 C3 C4 C5 -179.0(4) . . . . ?
N1' C3 C4 C5 -174.9(11) . . . . ?
C3 C4 C5 C6 -0.1(7) . . . . ?
C9 O1 C6 C5 0.3(6) . . . . ?
C9 O1 C6 C7 178.3(4) . . . . ?
C4 C5 C6 O1 179.3(4) . . . . ?
C4 C5 C6 C7 1.4(6) . . . . ?
O1 C6 C7 C8 -179.9(4) . . . . ?
C5 C6 C7 C8 -1.8(6) . . . . ?
C6 C7 C8 C3 0.9(6) . . . . ?
C4 C3 C8 C7 0.3(7) . . . . ?
N1 C3 C8 C7 178.7(4) . . . . ?
N1' C3 C8 C7 172.0(15) . . . . ?
C6 O1 C9 C10 176.2(3) . . . . ?
O1 C9 C10 C15 122.3(4) . . . . ?
O1 C9 C10 C11 -61.2(5) . . . . ?
C15 C10 C11 C12 -0.3(6) . . . . ?
C9 C10 C11 C12 -176.9(4) . . . . ?
C10 C11 C12 C13 0.2(7) . . . . ?
C11 C12 C13 C14 -0.1(7) . . . . ?
C12 C13 C14 C15 0.0(7) . . . . ?
C11 C10 C15 C14 0.2(6) . . . . ?
C9 C10 C15 C14 176.9(4) . . . . ?
C13 C14 C15 C10 -0.1(7) . . . . ?
